data_7024528
loop_
_publ_author_name
'White, Wade'
'Hudson, Zachary M.'
'Feng, Xiaodong'
'Han, Sijin'
'Lu, Zheng-Hong'
'Wang, Suning'

_publ_section_title
;
 Linear and star-shaped benzimidazolyl derivatives: syntheses,
 photophysical properties and use as highly efficient electron transport
 materials in OLEDs.
;
_journal_issue 3
_journal_name_full 'Dalton transactions (Cambridge, England : 2003)'
_journal_page_first 892
_journal_page_last 899
_journal_paper_doi 10.1039/b918203a
_journal_volume 39
_journal_year 2010
_chemical_formula_sum 'C26 H18 N4'
_chemical_formula_weight 386.44
_chemical_name_systematic
;

?

;
_space_group_IT_number 15
_symmetry_cell_setting monoclinic
_symmetry_space_group_name_Hall '-C 2yc'
_symmetry_space_group_name_H-M 'C 1 2/c 1'
_atom_sites_solution_hydrogens geom
_atom_sites_solution_primary direct
_atom_sites_solution_secondary difmap
_audit_creation_method SHELXL-97
_cell_angle_alpha 90.00
_cell_angle_beta 90.886(6)
_cell_angle_gamma 90.00
_cell_formula_units_Z 4
_cell_length_a 19.548(6)
_cell_length_b 7.058(2)
_cell_length_c 13.842(4)
_cell_measurement_temperature 296(2)
_cell_volume 1909.5(10)
_computing_cell_refinement 'Bruker SMART'
_computing_data_collection 'Bruker SMART'
_computing_data_reduction 'Bruker SHELXTL'
_computing_molecular_graphics 'Bruker SHELXTL'
_computing_publication_material 'Bruker SHELXTL'
_computing_structure_refinement 'SHELXL-97 (Sheldrick, 1997)'
_computing_structure_solution 'SHELXS-97 (Sheldrick, 1990)'
_diffrn_ambient_temperature 296(2)
_diffrn_measured_fraction_theta_full 0.898
_diffrn_measured_fraction_theta_max 0.898
_diffrn_measurement_device_type 'CCD area detector'
_diffrn_measurement_method 'phi and omega scans'
_diffrn_radiation_monochromator graphite
_diffrn_radiation_source 'fine-focus sealed tube'
_diffrn_radiation_type MoK\a
_diffrn_radiation_wavelength 0.71073
_diffrn_reflns_av_R_equivalents 0.0554
_diffrn_reflns_av_sigmaI/netI 0.1803
_diffrn_reflns_limit_h_max 26
_diffrn_reflns_limit_h_min -25
_diffrn_reflns_limit_k_max 8
_diffrn_reflns_limit_k_min -8
_diffrn_reflns_limit_l_max 17
_diffrn_reflns_limit_l_min -16
_diffrn_reflns_number 4443
_diffrn_reflns_theta_full 28.23
_diffrn_reflns_theta_max 28.23
_diffrn_reflns_theta_min 2.08
_exptl_absorpt_coefficient_mu 0.081
_exptl_absorpt_correction_T_max 0.9959
_exptl_absorpt_correction_T_min 0.9839
_exptl_absorpt_correction_type multi-scan
_exptl_crystal_colour colorless
_exptl_crystal_density_diffrn 1.344
_exptl_crystal_density_method 'not measured'
_exptl_crystal_description 'thing plate'
_exptl_crystal_F_000 808
_exptl_crystal_size_max 0.20
_exptl_crystal_size_mid 0.20
_exptl_crystal_size_min 0.05
_refine_diff_density_max 0.129
_refine_diff_density_min -0.148
_refine_diff_density_rms 0.034
_refine_ls_extinction_method none
_refine_ls_goodness_of_fit_ref 0.738
_refine_ls_hydrogen_treatment constr
_refine_ls_matrix_type full
_refine_ls_number_parameters 136
_refine_ls_number_reflns 2121
_refine_ls_number_restraints 0
_refine_ls_restrained_S_all 0.738
_refine_ls_R_factor_all 0.1930
_refine_ls_R_factor_gt 0.0537
_refine_ls_shift/su_max 0.000
_refine_ls_shift/su_mean 0.000
_refine_ls_structure_factor_coef Fsqd
_refine_ls_weighting_details 'calc w=1/[\s^2^(Fo^2^)+(0.0299P)^2^+0.0000P] where P=(Fo^2^+2Fc^2^)/3'
_refine_ls_weighting_scheme calc
_refine_ls_wR_factor_gt 0.0823
_refine_ls_wR_factor_ref 0.1019
_reflns_number_gt 649
_reflns_number_total 2121
_reflns_threshold_expression >2sigma(I)
_cod_data_source_file b918203a.txt
_cod_data_source_block ww145
_cod_depositor_comments
;
The following automatic conversions were performed:

'_exptl_absorpt_correction_type' value 'multiscan' changed to
'multi-scan' according to
/home/saulius/struct/CIF-dictionaries/cif_core.dic dictionary named
'cif_core.dic' version 2.4.2 from 2011-04-26.

Automatic conversion script
Id: cif_fix_values 1891 2012-01-12 08:04:46Z andrius 
;
_cod_original_cell_volume 1909.6(10)
_cod_original_sg_symbol_H-M C2/c
_cod_database_code 7024528

loop_
_symmetry_equiv_pos_as_xyz
'x, y, z'
'-x, y, -z+1/2'
'x+1/2, y+1/2, z'
'-x+1/2, y+1/2, -z+1/2'
'-x, -y, -z'
'x, -y, z-1/2'
'-x+1/2, -y+1/2, -z'
'x+1/2, -y+1/2, z-1/2'

loop_
_atom_site_label
_atom_site_type_symbol
_atom_site_fract_x
_atom_site_fract_y
_atom_site_fract_z
_atom_site_U_iso_or_equiv
_atom_site_adp_type
_atom_site_occupancy
_atom_site_symmetry_multiplicity
_atom_site_calc_flag
_atom_site_refinement_flags
C1 C -0.31854(15) -0.0400(4) 0.2449(2) 0.0509(9) Uani 1 1 d .
C2 C -0.38825(16) -0.0745(4) 0.2380(2) 0.0654(10) Uani 1 1 d .
H2A H -0.4149 -0.0793 0.2930 0.078 Uiso 1 1 calc R
C3 C -0.41701(15) -0.1012(5) 0.1479(3) 0.0701(10) Uani 1 1 d .
H3A H -0.4637 -0.1244 0.1419 0.084 Uiso 1 1 calc R
C4 C -0.37723(16) -0.0943(4) 0.0656(2) 0.0655(10) Uani 1 1 d .
H4A H -0.3983 -0.1123 0.0056 0.079 Uiso 1 1 calc R
C5 C -0.30732(14) -0.0614(4) 0.0696(2) 0.0539(9) Uani 1 1 d .
H5A H -0.2808 -0.0582 0.0145 0.065 Uiso 1 1 calc R
C6 C -0.27958(13) -0.0337(4) 0.1614(2) 0.0433(8) Uani 1 1 d .
C7 C -0.21602(14) 0.0042(4) 0.2923(2) 0.0596(9) Uani 1 1 d .
H7A H -0.1776 0.0231 0.3316 0.072 Uiso 1 1 calc R
C8 C -0.15185(13) -0.0021(4) 0.1382(2) 0.0438(8) Uani 1 1 d .
C9 C -0.14833(13) 0.1025(4) 0.0553(2) 0.0559(9) Uani 1 1 d .
H9A H -0.1859 0.1731 0.0346 0.067 Uiso 1 1 calc R
C10 C -0.08897(14) 0.1035(4) 0.0020(2) 0.0543(9) Uani 1 1 d .
H10A H -0.0878 0.1753 -0.0543 0.065 Uiso 1 1 calc R
C11 C -0.03150(12) 0.0021(4) 0.0294(2) 0.0450(7) Uani 1 1 d .
C12 C -0.03607(13) -0.0999(5) 0.1151(2) 0.0574(9) Uani 1 1 d .
H12A H 0.0017 -0.1683 0.1370 0.069 Uiso 1 1 calc R
C13 C -0.09537(13) -0.1024(5) 0.16871(19) 0.0566(10) Uani 1 1 d .
H13A H -0.0969 -0.1723 0.2256 0.068 Uiso 1 1 calc R
N1 N -0.27737(13) -0.0143(4) 0.32673(16) 0.0620(8) Uani 1 1 d .
N2 N -0.21272(10) -0.0065(3) 0.19382(16) 0.0469(7) Uani 1 1 d .

loop_
_atom_site_aniso_label
_atom_site_aniso_U_11
_atom_site_aniso_U_22
_atom_site_aniso_U_33
_atom_site_aniso_U_23
_atom_site_aniso_U_13
_atom_site_aniso_U_12
C1 0.056(2) 0.048(3) 0.049(2) -0.0057(17) 0.0167(19) -0.0043(16)
C2 0.058(2) 0.066(3) 0.073(3) -0.006(2) 0.025(2) -0.0029(18)
C3 0.046(2) 0.071(3) 0.093(3) -0.004(2) 0.003(2) -0.0032(17)
C4 0.060(2) 0.065(3) 0.071(3) 0.000(2) -0.010(2) 0.0013(18)
C5 0.056(2) 0.052(3) 0.054(2) 0.0014(17) 0.0076(18) 0.0011(16)
C6 0.0439(18) 0.043(2) 0.043(2) -0.0039(17) 0.0063(15) -0.0018(15)
C7 0.066(2) 0.067(3) 0.046(2) -0.002(2) 0.0020(17) -0.0127(19)
C8 0.0427(17) 0.051(2) 0.0377(18) 0.0024(18) 0.0069(15) -0.0060(17)
C9 0.052(2) 0.062(3) 0.053(2) 0.0117(19) 0.0140(17) 0.0108(16)
C10 0.064(2) 0.054(3) 0.045(2) 0.0134(17) 0.0148(17) 0.0072(17)
C11 0.0477(19) 0.048(2) 0.0395(19) 0.0020(18) 0.0008(14) -0.0095(18)
C12 0.0368(17) 0.083(3) 0.053(2) 0.018(2) -0.0023(16) -0.0015(15)
C13 0.0459(19) 0.082(3) 0.042(2) 0.0174(18) 0.0013(16) -0.0032(18)
N1 0.0700(17) 0.072(2) 0.0446(17) -0.0063(16) 0.0208(15) -0.0146(15)
N2 0.0476(15) 0.056(2) 0.0374(15) -0.0032(14) 0.0116(12) -0.0059(13)

loop_
_atom_type_symbol
_atom_type_description
_atom_type_scat_dispersion_real
_atom_type_scat_dispersion_imag
_atom_type_scat_source
C C 0.0033 0.0016 'International Tables Vol C Tables 4.2.6.8 and 6.1.1.4'
H H 0.0000 0.0000 'International Tables Vol C Tables 4.2.6.8 and 6.1.1.4'
N N 0.0061 0.0033 'International Tables Vol C Tables 4.2.6.8 and 6.1.1.4'

loop_
_geom_angle_atom_site_label_1
_geom_angle_atom_site_label_2
_geom_angle_atom_site_label_3
_geom_angle
_geom_angle_site_symmetry_3
C2 C1 N1 129.4(3) .
C2 C1 C6 119.8(3) .
N1 C1 C6 110.8(2) .
C3 C2 C1 118.4(3) .
C2 C3 C4 120.9(3) .
C5 C4 C3 122.4(3) .
C4 C5 C6 115.6(3) .
C5 C6 N2 131.9(3) .
C5 C6 C1 122.9(3) .
N2 C6 C1 105.0(2) .
N1 C7 N2 114.6(2) .
C9 C8 C13 119.1(3) .
C9 C8 N2 121.2(3) .
C13 C8 N2 119.8(3) .
C8 C9 C10 120.2(3) .
C11 C10 C9 122.5(3) .
C10 C11 C12 116.1(2) .
C10 C11 C11 122.5(4) 5
C12 C11 C11 121.4(3) 5
C13 C12 C11 121.9(3) .
C8 C13 C12 120.3(3) .
C7 N1 C1 103.8(2) .
C7 N2 C6 105.7(2) .
C7 N2 C8 126.1(2) .
C6 N2 C8 128.1(2) .

loop_
_geom_bond_atom_site_label_1
_geom_bond_atom_site_label_2
_geom_bond_distance
_geom_bond_site_symmetry_2
C1 C2 1.386(3) .
C1 N1 1.391(3) .
C1 C6 1.395(3) .
C2 C3 1.372(3) .
C3 C4 1.391(4) .
C4 C5 1.386(3) .
C5 C6 1.387(3) .
C6 N2 1.389(3) .
C7 N1 1.304(3) .
C7 N2 1.368(3) .
C8 C9 1.368(3) .
C8 C13 1.372(3) .
C8 N2 1.427(3) .
C9 C10 1.384(3) .
C10 C11 1.380(3) .
C11 C12 1.392(3) .
C11 C11 1.487(5) 5
C12 C13 1.386(3) .
